data_4347795
loop_
_publ_author_name
'Wang, Mei'
'Weyherm\"uller, Thomas'
'Bill, Eckhard'
'Ye, Shengfa'
'Wieghardt, Karl'

_publ_section_title
;
 Structural and Spectroscopic Characterization of Rhenium Complexes
 Containing Neutral, Monoanionic, and Dianionic Ligands of
 2,2'-Bipyridines and 2,2':6,2&#x2033;-Terpyridines: An Experimental and
 Density Functional Theory (DFT)-Computational Study.
;
_journal_issue 10
_journal_name_full 'Inorganic chemistry'
_journal_page_first 5019
_journal_page_last 5036
_journal_paper_doi 10.1021/acs.inorgchem.6b00609
_journal_volume 55
_journal_year 2016
_chemical_formula_moiety 'C30 H22 N6 Re, Cl, 2.5(C H2 Cl2)'
_chemical_formula_sum 'C32.5 H27 Cl6 N6 Re'
_chemical_formula_weight 900.50
_space_group_crystal_system monoclinic
_space_group_IT_number 14
_space_group_name_Hall '-P 2yn'
_space_group_name_H-M_alt 'P 1 21/n 1'
_atom_sites_solution_hydrogens geom
_audit_block_code WGT-WM-063-01
_audit_creation_date 2014-03-13
_audit_creation_method SHELXL-2013
_cell_angle_alpha 90
_cell_angle_beta 101.754(5)
_cell_angle_gamma 90
_cell_formula_units_Z 8
_cell_length_a 16.5197(9)
_cell_length_b 21.126(2)
_cell_length_c 20.0004(14)
_cell_measurement_reflns_used 212236
_cell_measurement_temperature 100(2)
_cell_measurement_theta_max 33.1
_cell_measurement_theta_min 2.6289
_cell_volume 6833.7(9)
_computing_cell_refinement 'REVALCCD V. 1.6, 2008'
_computing_data_collection 'DATCOL (Bruker AXS, 2006)'
_computing_data_reduction 'REVALCCD V. 1.6, 2008'
_computing_structure_refinement 'SHELXL (Sheldrick, 2013)'
_computing_structure_solution 'SHELXS (Sheldrick, 2013)'
_diffrn_ambient_temperature 100(2)
_diffrn_detector_area_resol_mean 18.02
_diffrn_measured_fraction_theta_full 0.998
_diffrn_measured_fraction_theta_max 0.996
_diffrn_measurement_device_type 'Bruker AXS Enraf-Nonius KappaCCD'
_diffrn_measurement_method 'CCD \f- and \w-scans'
_diffrn_radiation_monochromator 'Incoatec Helios focusing multilayer optics'
_diffrn_radiation_type MoK\a
_diffrn_radiation_wavelength 0.71073
_diffrn_reflns_av_R_equivalents 0.0440
_diffrn_reflns_av_unetI/netI 0.0240
_diffrn_reflns_Laue_measured_fraction_full 0.998
_diffrn_reflns_Laue_measured_fraction_max 0.996
_diffrn_reflns_limit_h_max 25
_diffrn_reflns_limit_h_min -25
_diffrn_reflns_limit_k_max 32
_diffrn_reflns_limit_k_min -32
_diffrn_reflns_limit_l_max 30
_diffrn_reflns_limit_l_min -30
_diffrn_reflns_number 194722
_diffrn_reflns_point_group_measured_fraction_full 0.998
_diffrn_reflns_point_group_measured_fraction_max 0.996
_diffrn_reflns_theta_full 25.242
_diffrn_reflns_theta_max 33.148
_diffrn_reflns_theta_min 2.631
_diffrn_source '0.2 x 2mm^2^ focus rotating anode'
_exptl_absorpt_coefficient_mu 4.059
_exptl_absorpt_correction_T_max 0.74692
_exptl_absorpt_correction_T_min 0.57938
_exptl_absorpt_correction_type gaussian
_exptl_absorpt_process_details 'SADABS (Bruker AXS, 2012)'
_exptl_crystal_colour black
_exptl_crystal_density_diffrn 1.751
_exptl_crystal_description prism
_exptl_crystal_F_000 3528
_exptl_crystal_size_max 0.16
_exptl_crystal_size_mid 0.09
_exptl_crystal_size_min 0.08
_refine_diff_density_max 1.945
_refine_diff_density_min -1.721
_refine_diff_density_rms 0.136
_refine_ls_extinction_method none
_refine_ls_goodness_of_fit_ref 1.097
_refine_ls_hydrogen_treatment constr
_refine_ls_matrix_type full
_refine_ls_number_parameters 841
_refine_ls_number_reflns 26005
_refine_ls_number_restraints 10
_refine_ls_restrained_S_all 1.097
_refine_ls_R_factor_all 0.0484
_refine_ls_R_factor_gt 0.0331
_refine_ls_shift/su_max 0.005
_refine_ls_shift/su_mean 0.000
_refine_ls_structure_factor_coef Fsqd
_refine_ls_weighting_details
;
 w=1/[\s^2^(Fo^2^)+(0.0316P)^2^+21.9544P]
 where P=(Fo^2^+2Fc^2^)/3
;
_refine_ls_weighting_scheme calc
_refine_ls_wR_factor_gt 0.0807
_refine_ls_wR_factor_ref 0.0941
_reflns_Friedel_coverage 0.000
_reflns_number_gt 20708
_reflns_number_total 26005
_reflns_threshold_expression 'I > 2\s(I)'
_cod_data_source_file ic6b00609_si_002.cif
_cod_data_source_block 6
_cod_original_sg_symbol_H-M 'P 21/n'
_cod_original_formula_sum 'C32.50 H27 Cl6 N6 Re'
_cod_database_code 4347795
_shelx_space_group_comment
;
The symmetry employed for this shelxl refinement is uniquely defined
by the following loop, which should always be used as a source of
symmetry information in preference to the above space-group names.
They are only intended as comments.
;
_shelx_estimated_absorpt_t_min 0.563
_shelx_estimated_absorpt_t_max 0.737

loop_
_space_group_symop_operation_xyz
'x, y, z'
'-x+1/2, y+1/2, -z+1/2'
'-x, -y, -z'
'x-1/2, -y-1/2, z-1/2'

loop_
_atom_site_label
_atom_site_type_symbol
_atom_site_fract_x
_atom_site_fract_y
_atom_site_fract_z
_atom_site_U_iso_or_equiv
_atom_site_adp_type
_atom_site_occupancy
_atom_site_site_symmetry_order
_atom_site_calc_flag
_atom_site_refinement_flags_posn
_atom_site_refinement_flags_adp
_atom_site_refinement_flags_occupancy
_atom_site_disorder_assembly
_atom_site_disorder_group
Re1 Re 0.20077(2) 0.55615(2) 0.84314(2) 0.02024(3) Uani 1 1 d . . . . .
Re2 Re 0.77105(2) 0.55566(2) 0.56534(2) 0.01760(3) Uani 1 1 d . . . . .
Cl1 Cl 0.49981(5) 0.75036(4) 0.72053(5) 0.03025(15) Uani 1 1 d . . . . .
Cl2 Cl 0.50762(5) 0.33968(4) 0.80841(6) 0.0399(2) Uani 1 1 d . . . . .
N1 N 0.14786(15) 0.49698(12) 0.76413(13) 0.0220(4) Uani 1 1 d . . . . .
C2 C 0.1285(2) 0.51351(17) 0.69694(17) 0.0310(7) Uani 1 1 d . . . . .
H2 H 0.1401 0.5554 0.6844 0.037 Uiso 1 1 calc R U . . .
C3 C 0.0932(3) 0.4724(2) 0.64704(19) 0.0387(8) Uani 1 1 d . . . . .
H3 H 0.0820 0.4855 0.6006 0.046 Uiso 1 1 calc R U . . .
C4 C 0.0736(3) 0.41148(19) 0.6637(2) 0.0388(8) Uani 1 1 d . . . . .
H4 H 0.0482 0.3827 0.6293 0.047 Uiso 1 1 calc R U . . .
C5 C 0.0918(2) 0.39335(17) 0.73155(19) 0.0326(7) Uani 1 1 d . . . . .
H5 H 0.0788 0.3518 0.7441 0.039 Uiso 1 1 calc R U . . .
C6 C 0.1292(2) 0.43623(15) 0.78167(17) 0.0248(6) Uani 1 1 d . . . . .
C7 C 0.1495(2) 0.42336(15) 0.85421(17) 0.0261(6) Uani 1 1 d . . . . .
C8 C 0.1361(2) 0.36714(17) 0.8868(2) 0.0344(7) Uani 1 1 d . . . . .
H8 H 0.1118 0.3317 0.8610 0.041 Uiso 1 1 calc R U . . .
C9 C 0.1587(3) 0.36352(19) 0.9576(2) 0.0398(8) Uani 1 1 d . . . . .
H9 H 0.1497 0.3256 0.9804 0.048 Uiso 1 1 calc R U . . .
C10 C 0.1946(3) 0.41545(19) 0.9949(2) 0.0372(8) Uani 1 1 d . . . . .
H10 H 0.2098 0.4130 1.0432 0.045 Uiso 1 1 calc R U . . .
C11 C 0.2084(2) 0.47119(17) 0.96157(17) 0.0289(6) Uani 1 1 d . . . . .
N12 N 0.18520(16) 0.47543(12) 0.89103(13) 0.0236(5) Uani 1 1 d . . . . .
C13 C 0.2459(2) 0.52870(18) 0.99090(17) 0.0295(6) Uani 1 1 d . . . . .
C14 C 0.2802(2) 0.5373(2) 1.06128(19) 0.0378(8) Uani 1 1 d . . . . .
H14 H 0.2787 0.5039 1.0928 0.045 Uiso 1 1 calc R U . . .
C15 C 0.3157(3) 0.5947(2) 1.0835(2) 0.0455(10) Uani 1 1 d . . . . .
H15 H 0.3393 0.6011 1.1305 0.055 Uiso 1 1 calc R U . . .
C16 C 0.3166(3) 0.6429(2) 1.0366(2) 0.0450(10) Uani 1 1 d . . . . .
H16 H 0.3410 0.6825 1.0513 0.054 Uiso 1 1 calc R U . . .
C17 C 0.2820(2) 0.63311(19) 0.9686(2) 0.0365(8) Uani 1 1 d . . . . .
H17 H 0.2823 0.6669 0.9373 0.044 Uiso 1 1 calc R U . . .
N18 N 0.24746(17) 0.57667(14) 0.94470(14) 0.0268(5) Uani 1 1 d . . . . .
N21 N 0.08878(16) 0.60193(13) 0.83890(14) 0.0243(5) Uani 1 1 d . . . . .
C22 C 0.0244(2) 0.57943(18) 0.86488(18) 0.0305(6) Uani 1 1 d . . . . .
H22 H 0.0312 0.5406 0.8893 0.037 Uiso 1 1 calc R U . . .
C23 C -0.0502(2) 0.6106(2) 0.8572(2) 0.0353(7) Uani 1 1 d . . . . .
H23 H -0.0936 0.5934 0.8762 0.042 Uiso 1 1 calc R U . . .
C24 C -0.0617(2) 0.6679(2) 0.8213(2) 0.0345(7) Uani 1 1 d . . . . .
H24 H -0.1129 0.6898 0.8152 0.041 Uiso 1 1 calc R U . . .
C25 C 0.0035(2) 0.69197(18) 0.79487(17) 0.0292(6) Uani 1 1 d . . . . .
H25 H -0.0026 0.7309 0.7707 0.035 Uiso 1 1 calc R U . . .
C26 C 0.07799(18) 0.65865(15) 0.80398(15) 0.0235(5) Uani 1 1 d . . . . .
C27 C 0.14938(18) 0.67893(14) 0.77751(15) 0.0213(5) Uani 1 1 d . . . . .
C28 C 0.15662(19) 0.73371(15) 0.74086(16) 0.0241(5) Uani 1 1 d . . . . .
H28 H 0.1119 0.7628 0.7309 0.029 Uiso 1 1 calc R U . . .
C29 C 0.2300(2) 0.74581(15) 0.71873(17) 0.0266(6) Uani 1 1 d . . . . .
H29 H 0.2355 0.7835 0.6941 0.032 Uiso 1 1 calc R U . . .
C30 C 0.29490(19) 0.70273(14) 0.73276(16) 0.0240(5) Uani 1 1 d . . . . .
H30 H 0.3446 0.7103 0.7172 0.029 Uiso 1 1 calc R U . . .
C31 C 0.28606(17) 0.64801(13) 0.77016(15) 0.0202(5) Uani 1 1 d . . . . .
N32 N 0.21363(15) 0.63606(12) 0.79289(13) 0.0203(4) Uani 1 1 d . . . . .
C33 C 0.34557(18) 0.59780(13) 0.78821(15) 0.0210(5) Uani 1 1 d . . . . .
C34 C 0.42435(19) 0.59737(15) 0.77207(17) 0.0259(6) Uani 1 1 d . . . . .
H34 H 0.4423 0.6323 0.7489 0.031 Uiso 1 1 calc R U . . .
C35 C 0.4757(2) 0.54588(16) 0.7900(2) 0.0307(7) Uani 1 1 d . . . . .
H35 H 0.5289 0.5448 0.7788 0.037 Uiso 1 1 calc R U . . .
C36 C 0.4484(2) 0.49530(16) 0.8248(2) 0.0322(7) Uani 1 1 d . . . . .
H36 H 0.4829 0.4595 0.8374 0.039 Uiso 1 1 calc R U . . .
C37 C 0.3712(2) 0.49787(15) 0.84046(19) 0.0290(6) Uani 1 1 d . . . . .
H37 H 0.3537 0.4634 0.8644 0.035 Uiso 1 1 calc R U . . .
N38 N 0.31849(16) 0.54794(11) 0.82307(14) 0.0224(5) Uani 1 1 d . . . . .
N41 N 0.72142(15) 0.58002(12) 0.46518(13) 0.0220(4) Uani 1 1 d . . . . .
C42 C 0.6923(2) 0.63890(16) 0.44350(18) 0.0300(6) Uani 1 1 d . . . . .
H42 H 0.6966 0.6721 0.4760 0.036 Uiso 1 1 calc R U . . .
C43 C 0.6570(3) 0.65167(18) 0.3762(2) 0.0383(8) Uani 1 1 d . . . . .
H43 H 0.6371 0.6929 0.3630 0.046 Uiso 1 1 calc R U . . .
C44 C 0.6509(2) 0.60335(19) 0.32780(19) 0.0355(8) Uani 1 1 d . . . . .
H44 H 0.6280 0.6115 0.2811 0.043 Uiso 1 1 calc R U . . .
C45 C 0.6788(2) 0.54370(16) 0.34893(16) 0.0276(6) Uani 1 1 d . . . . .
H45 H 0.6745 0.5103 0.3166 0.033 Uiso 1 1 calc R U . . .
C46 C 0.71330(17) 0.53214(15) 0.41757(15) 0.0219(5) Uani 1 1 d . . . . .
C47 C 0.74069(17) 0.47076(14) 0.44604(15) 0.0213(5) Uani 1 1 d . . . . .
C48 C 0.73478(19) 0.41296(16) 0.41148(17) 0.0258(6) Uani 1 1 d . . . . .
H48 H 0.7148 0.4115 0.3635 0.031 Uiso 1 1 calc R U . . .
C49 C 0.7584(2) 0.35751(16) 0.44790(17) 0.0281(6) Uani 1 1 d . . . . .
H49 H 0.7533 0.3178 0.4251 0.034 Uiso 1 1 calc R U . . .
C50 C 0.78946(19) 0.36074(15) 0.51798(17) 0.0257(6) Uani 1 1 d . . . . .
H50 H 0.8057 0.3231 0.5431 0.031 Uiso 1 1 calc R U . . .
C51 C 0.79682(18) 0.41869(14) 0.55127(15) 0.0214(5) Uani 1 1 d . . . . .
N52 N 0.77175(14) 0.47387(11) 0.51560(12) 0.0191(4) Uani 1 1 d . . . . .
C53 C 0.82781(19) 0.43042(14) 0.62305(16) 0.0224(5) Uani 1 1 d . . . . .
C54 C 0.8615(2) 0.38426(16) 0.67078(17) 0.0290(6) Uani 1 1 d . . . . .
H54 H 0.8648 0.3415 0.6569 0.035 Uiso 1 1 calc R U . . .
C55 C 0.8900(2) 0.40117(18) 0.73835(19) 0.0348(7) Uani 1 1 d . . . . .
H55 H 0.9125 0.3702 0.7714 0.042 Uiso 1 1 calc R U . . .
C56 C 0.8853(3) 0.46414(19) 0.75712(18) 0.0361(8) Uani 1 1 d . . . . .
H56 H 0.9049 0.4767 0.8032 0.043 Uiso 1 1 calc R U . . .
C57 C 0.8520(2) 0.50830(17) 0.70864(17) 0.0299(6) Uani 1 1 d . . . . .
H57 H 0.8496 0.5512 0.7222 0.036 Uiso 1 1 calc R U . . .
N58 N 0.82232(16) 0.49291(12) 0.64189(13) 0.0223(5) Uani 1 1 d . . . . .
N61 N 0.65334(16) 0.55154(12) 0.58705(14) 0.0229(5) Uani 1 1 d . . . . .
C62 C 0.5996(2) 0.50234(17) 0.57180(19) 0.0302(6) Uani 1 1 d . . . . .
H62 H 0.6168 0.4656 0.5511 0.036 Uiso 1 1 calc R U . . .
C63 C 0.5209(2) 0.5039(2) 0.5853(2) 0.0370(8) Uani 1 1 d . . . . .
H63 H 0.4848 0.4688 0.5741 0.044 Uiso 1 1 calc R U . . .
C64 C 0.4949(2) 0.5577(2) 0.6155(2) 0.0365(8) Uani 1 1 d . . . . .
H64 H 0.4407 0.5596 0.6247 0.044 Uiso 1 1 calc R U . . .
C65 C 0.5480(2) 0.60771(18) 0.63172(19) 0.0314(7) Uani 1 1 d . . . . .
H65 H 0.5310 0.6446 0.6523 0.038 Uiso 1 1 calc R U . . .
C66 C 0.62755(18) 0.60428(15) 0.61781(16) 0.0233(5) Uani 1 1 d . . . . .
C67 C 0.68970(18) 0.65329(14) 0.63418(15) 0.0222(5) Uani 1 1 d . . . . .
C68 C 0.6824(2) 0.70986(15) 0.66814(17) 0.0263(6) Uani 1 1 d . . . . .
H68 H 0.6321 0.7202 0.6818 0.032 Uiso 1 1 calc R U . . .
C69 C 0.7492(2) 0.75111(15) 0.68194(18) 0.0280(6) Uani 1 1 d . . . . .
H69 H 0.7451 0.7897 0.7053 0.034 Uiso 1 1 calc R U . . .
C70 C 0.82243(19) 0.73554(14) 0.66132(16) 0.0239(5) Uani 1 1 d . . . . .
H70 H 0.8684 0.7635 0.6706 0.029 Uiso 1 1 calc R U . . .
C71 C 0.82765(17) 0.67904(13) 0.62714(14) 0.0193(5) Uani 1 1 d . . . . .
N72 N 0.76222(15) 0.63709(11) 0.61432(12) 0.0191(4) Uani 1 1 d . . . . .
C73 C 0.89769(17) 0.65642(13) 0.60082(14) 0.0196(5) Uani 1 1 d . . . . .
C74 C 0.97244(19) 0.68913(15) 0.60675(17) 0.0253(6) Uani 1 1 d . . . . .
H74 H 0.9804 0.7284 0.6303 0.030 Uiso 1 1 calc R U . . .
C75 C 1.0347(2) 0.66377(17) 0.57794(18) 0.0287(6) Uani 1 1 d . . . . .
H75 H 1.0860 0.6853 0.5816 0.034 Uiso 1 1 calc R U . . .
C76 C 1.0209(2) 0.60599(17) 0.54334(18) 0.0297(6) Uani 1 1 d . . . . .
H76 H 1.0623 0.5882 0.5224 0.036 Uiso 1 1 calc R U . . .
C77 C 0.94730(19) 0.57527(15) 0.53991(17) 0.0252(6) Uani 1 1 d . . . . .
H77 H 0.9394 0.5357 0.5170 0.030 Uiso 1 1 calc R U . . .
N78 N 0.88453(15) 0.59865(11) 0.56780(12) 0.0198(4) Uani 1 1 d . . . . .
C111 C 0.0857(5) 0.6570(4) 1.0726(3) 0.083(2) Uani 1 1 d . . . . .
H11A H 0.1450 0.6579 1.0947 0.099 Uiso 1 1 calc R U . . .
H11B H 0.0539 0.6735 1.1058 0.099 Uiso 1 1 calc R U . . .
Cl12 Cl 0.06959(19) 0.70725(12) 1.00059(10) 0.1217(9) Uani 1 1 d . . . . .
Cl13 Cl 0.05601(10) 0.57793(9) 1.05263(7) 0.0702(4) Uani 1 1 d . . . . .
C121 C 0.4651(3) 0.3577(3) 0.9643(3) 0.0550(12) Uani 1 1 d . . . . .
H12A H 0.4827 0.3754 0.9236 0.066 Uiso 1 1 calc R U . . .
H12B H 0.4969 0.3184 0.9775 0.066 Uiso 1 1 calc R U . . .
Cl22 Cl 0.48707(12) 0.41249(7) 1.03175(9) 0.0757(4) Uani 1 1 d . . . . .
Cl23 Cl 0.35906(9) 0.33992(7) 0.94358(8) 0.0634(3) Uani 1 1 d . . . . .
C131 C 0.9346(3) 0.7610(2) 0.3776(2) 0.0409(8) Uani 1 1 d . . . . .
H13A H 0.9272 0.7509 0.3284 0.049 Uiso 1 1 calc R U . . .
H13B H 0.9285 0.8073 0.3822 0.049 Uiso 1 1 calc R U . . .
Cl32 Cl 0.85753(7) 0.72157(6) 0.41206(8) 0.0547(3) Uani 1 1 d . . . . .
Cl33 Cl 1.03487(6) 0.73764(5) 0.42025(6) 0.0422(2) Uani 1 1 d . . . . .
C141 C 0.6592(2) 0.6601(2) 0.8402(2) 0.0401(8) Uani 1 1 d . . . . .
H14A H 0.6160 0.6800 0.8049 0.048 Uiso 1 1 calc R U . . .
H14B H 0.6329 0.6452 0.8776 0.048 Uiso 1 1 calc R U . . .
Cl42 Cl 0.73638(6) 0.71664(5) 0.87244(6) 0.0429(2) Uani 1 1 d . . . . .
Cl43 Cl 0.70281(6) 0.59469(5) 0.80430(5) 0.03885(19) Uani 1 1 d . . . . .
C151 C 0.5934(5) 0.3593(5) 0.6761(3) 0.081(4) Uani 0.668(2) 1 d D . P A 1
H15A H 0.5944 0.3212 0.7050 0.097 Uiso 0.668(2) 1 calc R U P A 1
H15B H 0.5389 0.3798 0.6728 0.097 Uiso 0.668(2) 1 calc R U P A 1
Cl52 Cl 0.6029(2) 0.33574(11) 0.59546(16) 0.0881(9) Uani 0.668(2) 1 d D . P A 1
Cl53 Cl 0.66942(14) 0.4111(2) 0.71625(14) 0.0851(10) Uani 0.668(2) 1 d D . P A 1
C154 C 0.5932(9) 0.3934(11) 0.697(2) 0.081(4) Uani 0.179(2) 1 d D . P B 2
H15C H 0.5478 0.4115 0.6625 0.097 Uiso 0.179(2) 1 calc R U P B 2
H15D H 0.5688 0.3747 0.7340 0.097 Uiso 0.179(2) 1 calc R U P B 2
Cl55 Cl 0.6615(6) 0.4524(5) 0.7307(5) 0.0851(10) Uani 0.179(2) 1 d D . P B 2
Cl56 Cl 0.6427(9) 0.3352(4) 0.6604(6) 0.0881(9) Uani 0.179(2) 1 d D . P B 2
C157 C 0.5561(9) 0.338(3) 0.6270(7) 0.081(4) Uani 0.153(2) 1 d D . P C 3
H15E H 0.5245 0.3691 0.6489 0.097 Uiso 0.153(2) 1 calc R U P C 3
H15F H 0.5425 0.2954 0.6411 0.097 Uiso 0.153(2) 1 calc R U P C 3
Cl58 Cl 0.5255(7) 0.3449(5) 0.5397(5) 0.0881(9) Uani 0.153(2) 1 d D . P C 3
Cl59 Cl 0.6601(6) 0.3517(8) 0.6559(6) 0.0851(10) Uani 0.153(2) 1 d D . P C 3

loop_
_atom_site_aniso_label
_atom_site_aniso_U_11
_atom_site_aniso_U_22
_atom_site_aniso_U_33
_atom_site_aniso_U_23
_atom_site_aniso_U_13
_atom_site_aniso_U_12
Re1 0.01991(5) 0.01849(5) 0.02105(5) 0.00091(4) 0.00121(4) -0.00233(4)
Re2 0.01684(5) 0.01729(5) 0.01797(5) -0.00072(3) 0.00193(3) -0.00132(3)
Cl1 0.0267(3) 0.0222(3) 0.0444(4) -0.0006(3) 0.0131(3) 0.0033(3)
Cl2 0.0302(4) 0.0214(3) 0.0594(6) -0.0038(3) -0.0110(4) 0.0034(3)
N1 0.0216(11) 0.0228(11) 0.0207(11) 0.0001(9) 0.0023(9) -0.0043(9)
C2 0.0355(17) 0.0311(16) 0.0242(14) 0.0030(12) 0.0009(12) -0.0032(13)
C3 0.043(2) 0.044(2) 0.0259(16) -0.0005(14) -0.0017(14) -0.0063(16)
C4 0.0397(19) 0.0364(19) 0.0364(19) -0.0091(15) -0.0018(15) -0.0088(15)
C5 0.0356(17) 0.0282(15) 0.0324(16) -0.0032(13) 0.0034(13) -0.0100(13)
C6 0.0251(13) 0.0229(13) 0.0257(14) 0.0011(10) 0.0037(11) -0.0049(10)
C7 0.0268(14) 0.0227(13) 0.0279(14) 0.0035(11) 0.0034(11) -0.0037(11)
C8 0.0395(18) 0.0255(15) 0.0375(18) 0.0054(13) 0.0062(15) -0.0072(13)
C9 0.048(2) 0.0334(18) 0.0364(19) 0.0132(15) 0.0033(16) -0.0053(16)
C10 0.0415(19) 0.0387(19) 0.0297(17) 0.0105(14) 0.0033(14) -0.0027(15)
C11 0.0296(15) 0.0307(16) 0.0253(14) 0.0043(12) 0.0028(12) -0.0008(12)
N12 0.0236(11) 0.0230(11) 0.0228(11) 0.0005(9) 0.0017(9) -0.0019(9)
C13 0.0289(15) 0.0359(17) 0.0218(13) -0.0036(12) 0.0007(11) -0.0041(13)
C14 0.0370(18) 0.048(2) 0.0249(16) 0.0024(14) -0.0024(13) -0.0024(16)
C15 0.044(2) 0.058(3) 0.0295(18) -0.0100(17) -0.0034(16) -0.0121(19)
C16 0.047(2) 0.048(2) 0.037(2) -0.0144(17) 0.0013(17) -0.0174(18)
C17 0.0391(19) 0.0337(18) 0.0337(17) -0.0063(14) -0.0001(14) -0.0106(15)
N18 0.0246(12) 0.0274(13) 0.0268(13) -0.0025(10) 0.0017(10) -0.0036(10)
N21 0.0223(11) 0.0263(12) 0.0234(12) -0.0016(9) 0.0027(9) -0.0030(9)
C22 0.0263(15) 0.0347(17) 0.0310(16) 0.0001(13) 0.0069(12) -0.0042(12)
C23 0.0248(15) 0.044(2) 0.0388(19) 0.0003(15) 0.0104(13) -0.0036(14)
C24 0.0222(14) 0.046(2) 0.0361(18) -0.0017(15) 0.0078(12) 0.0053(13)
C25 0.0247(14) 0.0328(16) 0.0292(15) -0.0008(12) 0.0031(12) 0.0050(12)
C26 0.0208(12) 0.0266(14) 0.0221(12) -0.0021(10) 0.0018(10) 0.0003(10)
C27 0.0218(12) 0.0196(12) 0.0209(12) -0.0018(9) 0.0007(10) 0.0007(9)
C28 0.0226(13) 0.0228(13) 0.0254(13) -0.0001(10) 0.0011(10) 0.0023(10)
C29 0.0284(14) 0.0216(13) 0.0284(15) 0.0032(11) 0.0022(11) -0.0006(11)
C30 0.0223(13) 0.0220(13) 0.0268(14) 0.0009(10) 0.0032(10) -0.0014(10)
C31 0.0193(11) 0.0181(11) 0.0223(12) 0.0007(9) 0.0020(9) -0.0002(9)
N32 0.0180(10) 0.0198(10) 0.0218(11) -0.0021(8) 0.0009(8) -0.0007(8)
C33 0.0221(12) 0.0171(11) 0.0224(12) -0.0025(9) 0.0015(10) -0.0008(9)
C34 0.0231(13) 0.0224(13) 0.0320(15) -0.0001(11) 0.0048(11) 0.0001(10)
C35 0.0238(14) 0.0281(15) 0.0410(18) -0.0032(13) 0.0089(13) 0.0026(11)
C36 0.0284(15) 0.0219(14) 0.0451(19) -0.0016(13) 0.0042(14) 0.0063(12)
C37 0.0278(15) 0.0200(13) 0.0375(17) 0.0021(12) 0.0025(12) 0.0016(11)
N38 0.0223(11) 0.0172(10) 0.0263(12) -0.0004(9) 0.0017(9) -0.0002(8)
N41 0.0202(10) 0.0216(11) 0.0226(11) 0.0000(9) 0.0005(9) -0.0025(9)
C42 0.0344(16) 0.0246(14) 0.0282(15) 0.0040(12) -0.0001(12) 0.0011(12)
C43 0.044(2) 0.0316(17) 0.0342(18) 0.0102(14) -0.0049(15) 0.0023(15)
C44 0.0369(18) 0.0373(18) 0.0274(16) 0.0063(13) -0.0052(13) -0.0010(14)
C45 0.0267(14) 0.0313(15) 0.0216(13) 0.0008(11) -0.0025(11) -0.0025(12)
C46 0.0166(11) 0.0276(13) 0.0205(12) 0.0001(10) 0.0012(9) -0.0018(10)
C47 0.0188(12) 0.0239(13) 0.0208(12) -0.0018(10) 0.0029(9) -0.0004(10)
C48 0.0218(13) 0.0305(15) 0.0248(14) -0.0030(11) 0.0042(10) -0.0005(11)
C49 0.0267(14) 0.0265(14) 0.0302(15) -0.0088(12) 0.0037(12) 0.0001(11)
C50 0.0246(13) 0.0226(13) 0.0293(15) -0.0010(11) 0.0043(11) 0.0012(10)
C51 0.0195(12) 0.0217(12) 0.0229(12) 0.0013(10) 0.0044(10) 0.0007(9)
N52 0.0169(10) 0.0207(10) 0.0192(10) -0.0008(8) 0.0025(8) -0.0009(8)
C53 0.0240(13) 0.0205(12) 0.0225(13) 0.0019(10) 0.0042(10) 0.0004(10)
C54 0.0331(16) 0.0252(14) 0.0265(14) 0.0033(11) 0.0006(12) 0.0035(12)
C55 0.0401(19) 0.0339(17) 0.0270(16) 0.0067(13) -0.0008(13) 0.0036(14)
C56 0.044(2) 0.0367(18) 0.0232(15) 0.0017(13) -0.0037(14) -0.0008(15)
C57 0.0349(16) 0.0306(16) 0.0211(13) -0.0007(11) -0.0019(12) -0.0015(13)
N58 0.0223(11) 0.0230(11) 0.0206(11) 0.0001(9) 0.0022(9) -0.0015(9)
N61 0.0192(10) 0.0238(11) 0.0247(11) 0.0008(9) 0.0023(9) -0.0024(9)
C62 0.0257(14) 0.0275(15) 0.0378(17) -0.0036(13) 0.0073(13) -0.0079(12)
C63 0.0258(15) 0.0404(19) 0.045(2) -0.0075(16) 0.0088(14) -0.0104(14)
C64 0.0215(14) 0.048(2) 0.0409(19) -0.0048(16) 0.0085(13) -0.0089(14)
C65 0.0222(14) 0.0373(17) 0.0363(17) -0.0057(14) 0.0100(12) -0.0007(12)
C66 0.0190(12) 0.0266(14) 0.0244(13) 0.0018(11) 0.0047(10) -0.0010(10)
C67 0.0197(12) 0.0241(13) 0.0225(12) 0.0002(10) 0.0039(10) 0.0006(10)
C68 0.0254(14) 0.0253(14) 0.0295(15) -0.0039(11) 0.0088(11) 0.0012(11)
C69 0.0269(14) 0.0238(14) 0.0332(16) -0.0056(12) 0.0064(12) 0.0015(11)
C70 0.0249(13) 0.0196(12) 0.0270(14) -0.0017(10) 0.0044(11) -0.0017(10)
C71 0.0185(11) 0.0192(11) 0.0198(11) -0.0006(9) 0.0027(9) -0.0006(9)
N72 0.0192(10) 0.0201(10) 0.0177(10) 0.0008(8) 0.0029(8) 0.0002(8)
C73 0.0202(11) 0.0190(11) 0.0192(11) 0.0000(9) 0.0029(9) -0.0013(9)
C74 0.0219(13) 0.0247(13) 0.0292(14) -0.0011(11) 0.0052(11) -0.0049(10)
C75 0.0216(13) 0.0311(15) 0.0341(16) -0.0006(13) 0.0077(12) -0.0040(11)
C76 0.0277(15) 0.0300(15) 0.0343(16) -0.0041(13) 0.0131(13) -0.0014(12)
C77 0.0247(13) 0.0250(13) 0.0271(14) -0.0043(11) 0.0078(11) -0.0018(11)
N78 0.0205(10) 0.0197(10) 0.0193(10) -0.0012(8) 0.0041(8) -0.0007(8)
C111 0.082(5) 0.111(6) 0.052(3) 0.002(3) 0.005(3) -0.023(4)
Cl12 0.186(3) 0.1041(16) 0.0597(10) 0.0064(10) -0.0101(13) -0.0476(16)
Cl13 0.0659(9) 0.0939(11) 0.0488(7) 0.0055(7) 0.0068(6) 0.0054(8)
C121 0.057(3) 0.062(3) 0.043(2) 0.004(2) 0.003(2) -0.003(2)
Cl22 0.0977(12) 0.0461(7) 0.0755(10) -0.0066(7) -0.0007(9) -0.0080(7)
Cl23 0.0506(7) 0.0674(8) 0.0656(8) 0.0075(6) -0.0039(6) 0.0040(6)
C131 0.0372(19) 0.041(2) 0.043(2) 0.0052(17) 0.0042(16) 0.0037(16)
Cl32 0.0460(6) 0.0422(5) 0.0827(9) 0.0006(5) 0.0289(6) 0.0012(4)
Cl33 0.0375(5) 0.0431(5) 0.0435(5) 0.0007(4) 0.0025(4) 0.0025(4)
C141 0.0308(17) 0.043(2) 0.046(2) 0.0059(17) 0.0090(15) 0.0090(15)
Cl42 0.0403(5) 0.0413(5) 0.0480(5) -0.0025(4) 0.0109(4) 0.0048(4)
Cl43 0.0421(5) 0.0383(4) 0.0349(4) 0.0049(3) 0.0049(4) 0.0054(4)
C151 0.061(5) 0.102(9) 0.090(8) 0.037(7) 0.038(5) 0.007(6)
Cl52 0.130(2) 0.0463(10) 0.1049(19) 0.0170(12) 0.0630(18) 0.0072(12)
Cl53 0.0459(9) 0.130(3) 0.0772(15) 0.0571(18) 0.0082(9) -0.0126(15)
C154 0.061(5) 0.102(9) 0.090(8) 0.037(7) 0.038(5) 0.007(6)
Cl55 0.0459(9) 0.130(3) 0.0772(15) 0.0571(18) 0.0082(9) -0.0126(15)
Cl56 0.130(2) 0.0463(10) 0.1049(19) 0.0170(12) 0.0630(18) 0.0072(12)
C157 0.061(5) 0.102(9) 0.090(8) 0.037(7) 0.038(5) 0.007(6)
Cl58 0.130(2) 0.0463(10) 0.1049(19) 0.0170(12) 0.0630(18) 0.0072(12)
Cl59 0.0459(9) 0.130(3) 0.0772(15) 0.0571(18) 0.0082(9) -0.0126(15)

loop_
_atom_type_symbol
_atom_type_description
_atom_type_scat_dispersion_real
_atom_type_scat_dispersion_imag
_atom_type_scat_source
C C 0.0033 0.0016 'International Tables Vol C Tables 4.2.6.8 and 6.1.1.4'
H H 0.0000 0.0000 'International Tables Vol C Tables 4.2.6.8 and 6.1.1.4'
N N 0.0061 0.0033 'International Tables Vol C Tables 4.2.6.8 and 6.1.1.4'
Re Re -1.0185 7.2310 'International Tables Vol C Tables 4.2.6.8 and 6.1.1.4'
Cl Cl 0.1484 0.1585 'International Tables Vol C Tables 4.2.6.8 and 6.1.1.4'

loop_
_exptl_crystal_face_index_h
_exptl_crystal_face_index_k
_exptl_crystal_face_index_l
_exptl_crystal_face_perp_dist
-1.00 0.00 1.00 0.0400
1.00 0.00 -1.00 0.0400
-2.00 -3.00 -1.00 0.0800
2.00 3.00 1.00 0.0800
1.00 -2.00 1.00 0.1100
-1.00 2.00 -1.00 0.0800
2.00 0.00 1.00 0.0700
-2.00 0.00 -1.00 0.0900
-1.00 1.00 2.00 0.0450
1.00 -1.00 -2.00 0.0400

loop_
_geom_angle_atom_site_label_1
_geom_angle_atom_site_label_2
_geom_angle_atom_site_label_3
_geom_angle
N12 Re1 N32 178.26(10)
N12 Re1 N1 76.96(10)
N32 Re1 N1 101.44(10)
N12 Re1 N18 76.50(11)
N32 Re1 N18 105.10(11)
N1 Re1 N18 153.45(11)
N12 Re1 N38 103.83(10)
N32 Re1 N38 76.88(10)
N1 Re1 N38 93.95(10)
N18 Re1 N38 91.77(11)
N12 Re1 N21 102.52(11)
N32 Re1 N21 76.75(10)
N1 Re1 N21 90.92(10)
N18 Re1 N21 95.37(11)
N38 Re1 N21 153.63(10)
N52 Re2 N72 176.21(10)
N52 Re2 N41 76.94(10)
N72 Re2 N41 101.90(10)
N52 Re2 N58 76.78(10)
N72 Re2 N58 104.37(10)
N41 Re2 N58 153.71(10)
N52 Re2 N78 107.10(9)
N72 Re2 N78 76.55(10)
N41 Re2 N78 95.28(10)
N58 Re2 N78 91.79(10)
N52 Re2 N61 99.71(10)
N72 Re2 N61 76.64(10)
N41 Re2 N61 90.55(10)
N58 Re2 N61 94.47(10)
N78 Re2 N61 153.20(10)
C2 N1 C6 118.0(3)
C2 N1 Re1 125.3(2)
C6 N1 Re1 116.7(2)
N1 C2 C3 122.6(3)
C2 C3 C4 120.2(4)
C5 C4 C3 118.7(3)
C4 C5 C6 120.0(3)
N1 C6 C5 120.6(3)
N1 C6 C7 114.3(3)
C5 C6 C7 125.1(3)
N12 C7 C8 121.2(3)
N12 C7 C6 111.7(3)
C8 C7 C6 127.0(3)
C9 C8 C7 119.1(3)
C10 C9 C8 120.0(3)
C9 C10 C11 120.3(3)
N12 C11 C10 120.1(3)
N12 C11 C13 111.6(3)
C10 C11 C13 128.3(3)
C7 N12 C11 119.2(3)
C7 N12 Re1 120.3(2)
C11 N12 Re1 120.4(2)
N18 C13 C14 121.0(3)
N18 C13 C11 114.5(3)
C14 C13 C11 124.5(3)
C15 C14 C13 119.3(4)
C14 C15 C16 119.3(4)
C17 C16 C15 119.9(4)
N18 C17 C16 122.4(4)
C17 N18 C13 118.1(3)
C17 N18 Re1 125.0(2)
C13 N18 Re1 116.8(2)
C22 N21 C26 117.8(3)
C22 N21 Re1 125.5(2)
C26 N21 Re1 116.6(2)
N21 C22 C23 122.7(3)
C22 C23 C24 119.6(3)
C25 C24 C23 118.5(3)
C24 C25 C26 119.7(3)
N21 C26 C25 121.5(3)
N21 C26 C27 114.2(3)
C25 C26 C27 124.3(3)
N32 C27 C28 121.3(3)
N32 C27 C26 111.7(3)
C28 C27 C26 127.0(3)
C27 C28 C29 119.6(3)
C30 C29 C28 120.0(3)
C29 C30 C31 119.2(3)
N32 C31 C30 121.1(3)
N32 C31 C33 111.9(2)
C30 C31 C33 127.0(3)
C27 N32 C31 118.9(3)
C27 N32 Re1 120.7(2)
C31 N32 Re1 120.39(19)
N38 C33 C34 121.3(3)
N38 C33 C31 114.3(3)
C34 C33 C31 124.3(3)
C35 C34 C33 119.7(3)
C34 C35 C36 119.2(3)
C37 C36 C35 119.4(3)
N38 C37 C36 123.0(3)
C37 N38 C33 117.4(3)
C37 N38 Re1 126.1(2)
C33 N38 Re1 116.46(19)
C42 N41 C46 118.0(3)
C42 N41 Re2 125.2(2)
C46 N41 Re2 116.8(2)
N41 C42 C43 122.5(3)
C42 C43 C44 119.3(3)
C45 C44 C43 118.9(3)
C44 C45 C46 120.4(3)
N41 C46 C45 120.9(3)
N41 C46 C47 114.0(3)
C45 C46 C47 125.1(3)
N52 C47 C48 120.9(3)
N52 C47 C46 112.0(3)
C48 C47 C46 127.0(3)
C49 C48 C47 119.5(3)
C48 C49 C50 119.5(3)
C51 C50 C49 120.3(3)
N52 C51 C50 120.5(3)
N52 C51 C53 112.1(3)
C50 C51 C53 127.4(3)
C47 N52 C51 119.3(2)
C47 N52 Re2 120.3(2)
C51 N52 Re2 120.2(2)
N58 C53 C54 121.3(3)
N58 C53 C51 113.9(3)
C54 C53 C51 124.8(3)
C55 C54 C53 119.7(3)
C54 C55 C56 119.0(3)
C57 C56 C55 119.7(3)
N58 C57 C56 122.7(3)
C57 N58 C53 117.7(3)
C57 N58 Re2 125.6(2)
C53 N58 Re2 116.7(2)
C62 N61 C66 118.0(3)
C62 N61 Re2 125.5(2)
C66 N61 Re2 116.47(19)
N61 C62 C63 122.4(3)
C62 C63 C64 119.3(3)
C65 C64 C63 119.4(3)
C64 C65 C66 119.7(3)
N61 C66 C65 121.2(3)
N61 C66 C67 114.1(3)
C65 C66 C67 124.7(3)
N72 C67 C68 121.4(3)
N72 C67 C66 112.0(3)
C68 C67 C66 126.6(3)
C69 C68 C67 119.4(3)
C68 C69 C70 119.7(3)
C71 C70 C69 119.6(3)
N72 C71 C70 121.3(3)
N72 C71 C73 112.0(2)
C70 C71 C73 126.8(3)
C67 N72 C71 118.7(2)
C67 N72 Re2 120.57(19)
C71 N72 Re2 120.71(19)
N78 C73 C74 121.7(3)
N78 C73 C71 113.9(2)
C74 C73 C71 124.3(3)
C75 C74 C73 119.4(3)
C74 C75 C76 118.9(3)
C77 C76 C75 119.5(3)
N78 C77 C76 123.3(3)
C77 N78 C73 117.1(2)
C77 N78 Re2 126.1(2)
C73 N78 Re2 116.79(19)
Cl13 C111 Cl12 113.4(4)
Cl23 C121 Cl22 111.2(3)
Cl33 C131 Cl32 110.9(2)
Cl42 C141 Cl43 110.5(2)
Cl52 C151 Cl53 114.8(4)
Cl55 C154 Cl56 110.7(6)
Cl59 C157 Cl58 113.3(6)

loop_
_geom_bond_atom_site_label_1
_geom_bond_atom_site_label_2
_geom_bond_distance
Re1 N12 1.998(3)
Re1 N32 1.998(3)
Re1 N1 2.064(3)
Re1 N18 2.067(3)
Re1 N38 2.071(3)
Re1 N21 2.074(3)
Re2 N52 1.995(2)
Re2 N72 2.000(2)
Re2 N41 2.069(3)
Re2 N58 2.071(3)
Re2 N78 2.075(2)
Re2 N61 2.079(3)
N1 C2 1.362(4)
N1 C6 1.382(4)
C2 C3 1.362(5)
C3 C4 1.384(6)
C4 C5 1.382(5)
C5 C6 1.398(5)
C6 C7 1.447(5)
C7 N12 1.387(4)
C7 C8 1.394(5)
C8 C9 1.391(5)
C9 C10 1.390(6)
C10 C11 1.394(5)
C11 N12 1.388(4)
C11 C13 1.434(5)
C13 N18 1.375(5)
C13 C14 1.418(5)
C14 C15 1.381(6)
C15 C16 1.386(7)
C16 C17 1.379(5)
C17 N18 1.366(4)
N21 C22 1.360(4)
N21 C26 1.380(4)
C22 C23 1.379(5)
C23 C24 1.399(6)
C24 C25 1.389(5)
C25 C26 1.397(4)
C26 C27 1.452(4)
C27 N32 1.381(4)
C27 C28 1.388(4)
C28 C29 1.395(5)
C29 C30 1.391(4)
C30 C31 1.400(4)
C31 N32 1.387(4)
C31 C33 1.441(4)
C33 N38 1.387(4)
C33 C34 1.403(4)
C34 C35 1.381(5)
C35 C36 1.399(5)
C36 C37 1.375(5)
C37 N38 1.369(4)
N41 C42 1.372(4)
N41 C46 1.377(4)
C42 C43 1.380(5)
C43 C44 1.396(6)
C44 C45 1.378(5)
C45 C46 1.397(4)
C46 C47 1.451(4)
C47 N52 1.383(4)
C47 C48 1.397(4)
C48 C49 1.392(5)
C49 C50 1.393(5)
C50 C51 1.387(4)
C51 N52 1.385(4)
C51 C53 1.444(4)
C53 N58 1.381(4)
C53 C54 1.398(4)
C54 C55 1.384(5)
C55 C56 1.389(5)
C56 C57 1.377(5)
C57 N58 1.364(4)
N61 C62 1.361(4)
N61 C66 1.381(4)
C62 C63 1.380(5)
C63 C64 1.395(6)
C64 C65 1.370(5)
C65 C66 1.399(4)
C66 C67 1.448(4)
C67 N72 1.380(4)
C67 C68 1.392(4)
C68 C69 1.390(5)
C69 C70 1.394(4)
C70 C71 1.387(4)
C71 N72 1.381(4)
C71 C73 1.446(4)
C73 N78 1.384(4)
C73 C74 1.399(4)
C74 C75 1.386(4)
C75 C76 1.399(5)
C76 C77 1.367(4)
C77 N78 1.366(4)
C111 Cl13 1.763(8)
C111 Cl12 1.765(7)
C121 Cl23 1.757(5)
C121 Cl22 1.759(5)
C131 Cl33 1.772(4)
C131 Cl32 1.774(4)
C141 Cl42 1.770(5)
C141 Cl43 1.777(4)
C151 Cl52 1.725(5)
C151 Cl53 1.734(5)
C154 Cl55 1.723(5)
C154 Cl56 1.723(5)
C157 Cl59 1.719(5)
C157 Cl58 1.721(5)
